data_4316197
loop_
_publ_author_name
'Emma L. Whitelaw'
'Matthew D. Jones'
'Mary F. Mahon'

_publ_contact_author
;       Matthew D Jones
        University of Bath
        Department of Chemistry
        Bath, BA2 7AY
        United Kingdom
;
_publ_contact_author_email mj205@bath.ac.uk
_publ_contact_author_fax '# 44 1225 82 6231'
_publ_contact_author_phone '# 44 1225 38 4908'
_publ_section_title
;
 Group 4 Salalen Complexes and Their Application for the Ring-Opening
 Polymerization of rac-Lactide
;
_journal_name_full 'Inorganic Chemistry'
_journal_page_first 7176
_journal_page_last 7181
_journal_paper_doi 10.1021/ic1010488
_journal_volume 49
_journal_year 2010
_chemical_formula_sum 'C44 H66 Hf N2 O4'
_chemical_formula_weight 865.48
_chemical_name_systematic
;
 ?
;
_space_group_IT_number 15
_symmetry_cell_setting monoclinic
_symmetry_space_group_name_Hall '-C 2yc'
_symmetry_space_group_name_H-M 'C 1 2/c 1'
_atom_sites_solution_hydrogens geom
_atom_sites_solution_primary direct
_atom_sites_solution_secondary difmap
_audit_creation_method SHELXL-97
_cell_angle_alpha 90.00
_cell_angle_beta 102.8010(10)
_cell_angle_gamma 90.00
_cell_formula_units_Z 8
_cell_length_a 24.3640(2)
_cell_length_b 17.9370(2)
_cell_length_c 20.0680(2)
_cell_measurement_reflns_used 52189
_cell_measurement_temperature 150(2)
_cell_measurement_theta_max 27.48
_cell_measurement_theta_min 2.91
_cell_volume 8552.08(15)
_computing_cell_refinement 'HKL Scalepack (Otwinski & Minor, 1997)'
_computing_data_collection 'Collect (Nonius BV, 1997-2000)'
_computing_data_reduction 'HKL Denzo & Scalepack (Otwinski & Minor 1997)'
_computing_molecular_graphics 'Ortep-3 for Windows (Farrugia, 1997)'
_computing_publication_material 'WinGX publication routines (Farrugia, 1999)'
_computing_structure_refinement 'SHELXL-97 (Sheldrick, 1997)'
_computing_structure_solution
; 
 SIR97- Altomare A., Burla M.C., Camalli M., Cascarano G.L., Giacovazzo C. , 
 Guagliardi A., Moliterni A.G.G., Polidori G.,Spagna R. 
 (1999) J. Appl. Cryst. 32, 115-119.
;
_diffrn_ambient_temperature 150(2)
_diffrn_measured_fraction_theta_full 0.996
_diffrn_measured_fraction_theta_max 0.996
_diffrn_measurement_device_type 'nonius kappa ccd'
_diffrn_measurement_method ccd
_diffrn_radiation_monochromator graphite
_diffrn_radiation_source 'fine-focus sealed tube'
_diffrn_radiation_type MoK\a
_diffrn_radiation_wavelength 0.71073
_diffrn_reflns_av_R_equivalents 0.0730
_diffrn_reflns_av_sigmaI/netI 0.0369
_diffrn_reflns_limit_h_max 31
_diffrn_reflns_limit_h_min -30
_diffrn_reflns_limit_k_max 23
_diffrn_reflns_limit_k_min -23
_diffrn_reflns_limit_l_max 26
_diffrn_reflns_limit_l_min -23
_diffrn_reflns_number 65155
_diffrn_reflns_theta_full 27.49
_diffrn_reflns_theta_max 27.49
_diffrn_reflns_theta_min 3.86
_exptl_absorpt_coefficient_mu 2.480
_exptl_absorpt_correction_T_max 0.7895
_exptl_absorpt_correction_T_min 0.6368
_exptl_absorpt_correction_type multi-scan
_exptl_crystal_colour colourless
_exptl_crystal_density_diffrn 1.344
_exptl_crystal_density_method 'not measured'
_exptl_crystal_description block
_exptl_crystal_F_000 3584
_exptl_crystal_size_max 0.20
_exptl_crystal_size_mid 0.20
_exptl_crystal_size_min 0.10
_refine_diff_density_max 0.973
_refine_diff_density_min -1.762
_refine_diff_density_rms 0.138
_refine_ls_extinction_method none
_refine_ls_goodness_of_fit_ref 1.076
_refine_ls_hydrogen_treatment mixed
_refine_ls_matrix_type full
_refine_ls_number_parameters 510
_refine_ls_number_reflns 9780
_refine_ls_number_restraints 0
_refine_ls_restrained_S_all 1.076
_refine_ls_R_factor_all 0.0444
_refine_ls_R_factor_gt 0.0327
_refine_ls_shift/su_max 0.001
_refine_ls_shift/su_mean 0.000
_refine_ls_structure_factor_coef Fsqd
_refine_ls_weighting_details 'calc w=1/[\s^2^(Fo^2^)+(0.0364P)^2^+20.9175P] where P=(Fo^2^+2Fc^2^)/3'
_refine_ls_weighting_scheme calc
_refine_ls_wR_factor_gt 0.0715
_refine_ls_wR_factor_ref 0.0798
_reflns_number_gt 8177
_reflns_number_total 9780
_reflns_threshold_expression >2sigma(I)
_cod_data_source_file ic1010488_si_002_6.cif
_cod_data_source_block Hf(2)(OiPr)2
_cod_database_code 4316197

loop_
_symmetry_equiv_pos_as_xyz
'x, y, z'
'-x, y, -z+1/2'
'x+1/2, y+1/2, z'
'-x+1/2, y+1/2, -z+1/2'
'-x, -y, -z'
'x, -y, z-1/2'
'-x+1/2, -y+1/2, -z'
'x+1/2, -y+1/2, z-1/2'

loop_
_atom_site_label
_atom_site_type_symbol
_atom_site_fract_x
_atom_site_fract_y
_atom_site_fract_z
_atom_site_U_iso_or_equiv
_atom_site_adp_type
_atom_site_occupancy
_atom_site_symmetry_multiplicity
_atom_site_calc_flag
_atom_site_refinement_flags
_atom_site_disorder_assembly
_atom_site_disorder_group
Hf1 Hf 0.129266(5) 0.345864(6) 0.092231(6) 0.02161(5) Uani 1 1 d . . .
O1 O 0.05044(10) 0.33566(13) 0.09872(14) 0.0361(6) Uani 1 1 d . . .
N1 N 0.21738(10) 0.35303(14) 0.06799(13) 0.0237(5) Uani 1 1 d . . .
C1 C 0.00801(16) 0.2811(3) 0.0987(2) 0.0511(10) Uani 1 1 d . . .
H1 H 0.0189 0.2349 0.0770 0.061 Uiso 1 1 calc R . .
O2 O 0.12846(9) 0.45345(12) 0.08016(11) 0.0289(5) Uani 1 1 d . . .
N2 N 0.11611(10) 0.32549(14) -0.03112(13) 0.0238(5) Uani 1 1 d . . .
C2 C 0.0059(2) 0.2632(3) 0.1692(3) 0.0683(14) Uani 1 1 d . . .
H2A H 0.0430 0.2458 0.1939 0.102 Uiso 1 1 calc R . .
H2B H -0.0220 0.2239 0.1693 0.102 Uiso 1 1 calc R . .
H2C H -0.0047 0.3078 0.1916 0.102 Uiso 1 1 calc R . .
O3 O 0.17773(9) 0.34360(11) 0.18717(11) 0.0256(4) Uani 1 1 d . . .
C3 C -0.04717(16) 0.3072(3) 0.0570(2) 0.0551(11) Uani 1 1 d . . .
H3A H -0.0589 0.3524 0.0775 0.083 Uiso 1 1 calc R . .
H3B H -0.0755 0.2681 0.0556 0.083 Uiso 1 1 calc R . .
H3C H -0.0433 0.3182 0.0104 0.083 Uiso 1 1 calc R . .
O4 O 0.13710(9) 0.23273(12) 0.08440(11) 0.0275(5) Uani 1 1 d . . .
C4 C 0.14476(19) 0.5286(2) 0.0886(2) 0.0467(9) Uani 1 1 d . . .
H4 H 0.1096 0.5570 0.0895 0.056 Uiso 1 1 calc R . .
C5 C 0.1831(2) 0.5408(3) 0.1569(2) 0.0630(13) Uani 1 1 d . . .
H5A H 0.1627 0.5307 0.1929 0.095 Uiso 1 1 calc R . .
H5B H 0.1962 0.5926 0.1604 0.095 Uiso 1 1 calc R . .
H5C H 0.2154 0.5072 0.1622 0.095 Uiso 1 1 calc R . .
C6 C 0.1652(3) 0.5583(3) 0.0303(3) 0.0689(14) Uani 1 1 d . . .
H6A H 0.2015 0.5354 0.0291 0.103 Uiso 1 1 calc R . .
H6B H 0.1698 0.6124 0.0350 0.103 Uiso 1 1 calc R . .
H6C H 0.1379 0.5468 -0.0123 0.103 Uiso 1 1 calc R . .
C7 C 0.23097(12) 0.33375(16) 0.21999(16) 0.0242(6) Uani 1 1 d . . .
C8 C 0.24494(13) 0.31909(17) 0.29131(16) 0.0258(6) Uani 1 1 d . . .
C9 C 0.30110(13) 0.30520(18) 0.32141(16) 0.0292(7) Uani 1 1 d . . .
H9 H 0.3105 0.2945 0.3689 0.035 Uiso 1 1 calc R . .
C10 C 0.34479(13) 0.30598(19) 0.28621(17) 0.0299(7) Uani 1 1 d . A .
C11 C 0.33061(13) 0.32278(18) 0.21764(17) 0.0286(7) Uani 1 1 d . . .
H11 H 0.3594 0.3252 0.1926 0.034 Uiso 1 1 calc R . .
C12 C 0.27468(13) 0.33647(17) 0.18364(16) 0.0246(6) Uani 1 1 d . . .
C13 C 0.19971(14) 0.3165(2) 0.33349(17) 0.0334(7) Uani 1 1 d . . .
C14 C 0.22493(18) 0.3053(3) 0.41015(19) 0.0514(10) Uani 1 1 d . . .
H14A H 0.2440 0.2569 0.4173 0.077 Uiso 1 1 calc R . .
H14B H 0.1948 0.3067 0.4353 0.077 Uiso 1 1 calc R . .
H14C H 0.2521 0.3451 0.4267 0.077 Uiso 1 1 calc R . .
C15 C 0.16556(16) 0.3896(2) 0.3259(2) 0.0424(9) Uani 1 1 d . . .
H15A H 0.1907 0.4313 0.3431 0.064 Uiso 1 1 calc R . .
H15B H 0.1362 0.3860 0.3522 0.064 Uiso 1 1 calc R . .
H15C H 0.1481 0.3978 0.2776 0.064 Uiso 1 1 calc R . .
C16 C 0.15973(16) 0.2509(2) 0.3091(2) 0.0429(9) Uani 1 1 d . . .
H16A H 0.1427 0.2569 0.2604 0.064 Uiso 1 1 calc R . .
H16B H 0.1301 0.2500 0.3351 0.064 Uiso 1 1 calc R . .
H16C H 0.1809 0.2041 0.3163 0.064 Uiso 1 1 calc R . .
C17 C 0.40552(14) 0.2870(2) 0.32333(18) 0.0385(8) Uani 1 1 d . . .
C18 C 0.4485(3) 0.2961(5) 0.2773(4) 0.056(2) Uani 0.60 1 d P A 1
H18A H 0.4497 0.3485 0.2636 0.085 Uiso 0.60 1 calc PR A 1
H18B H 0.4371 0.2649 0.2365 0.085 Uiso 0.60 1 calc PR A 1
H18C H 0.4859 0.2808 0.3027 0.085 Uiso 0.60 1 calc PR A 1
C19 C 0.4080(3) 0.2066(4) 0.3462(4) 0.0493(17) Uani 0.60 1 d P A 1
H19A H 0.3944 0.1743 0.3065 0.074 Uiso 0.60 1 calc PR A 1
H19B H 0.3841 0.1998 0.3792 0.074 Uiso 0.60 1 calc PR A 1
H19C H 0.4469 0.1934 0.3677 0.074 Uiso 0.60 1 calc PR A 1
C20 C 0.4257(3) 0.3383(4) 0.3862(4) 0.0507(18) Uani 0.60 1 d P A 1
H20A H 0.4638 0.3237 0.4100 0.076 Uiso 0.60 1 calc PR A 1
H20B H 0.4001 0.3335 0.4173 0.076 Uiso 0.60 1 calc PR A 1
H20C H 0.4261 0.3902 0.3710 0.076 Uiso 0.60 1 calc PR A 1
C21 C 0.26523(13) 0.34937(16) 0.11049(16) 0.0244(6) Uani 1 1 d . . .
H21 H 0.3001(16) 0.3556(19) 0.0948(19) 0.029(9) Uiso 1 1 d . . .
C22 C 0.21638(13) 0.36261(18) -0.00536(15) 0.0263(6) Uani 1 1 d . . .
H22A H 0.2539 0.3519 -0.0145 0.032 Uiso 1 1 calc R . .
H22B H 0.2057 0.4143 -0.0200 0.032 Uiso 1 1 calc R . .
C23 C 0.17314(12) 0.30795(17) -0.04327(16) 0.0253(6) Uani 1 1 d . . .
H23A H 0.1721 0.3105 -0.0928 0.030 Uiso 1 1 calc R . .
H23B H 0.1840 0.2566 -0.0275 0.030 Uiso 1 1 calc R . .
C24 C 0.08759(12) 0.38776(17) -0.07344(16) 0.0264(6) Uani 1 1 d . . .
C25 C 0.10243(15) 0.4119(2) -0.13267(18) 0.0353(8) Uani 1 1 d . . .
H25 H 0.1340 0.3906 -0.1462 0.042 Uiso 1 1 calc R . .
C26 C 0.07120(16) 0.4674(2) -0.17239(19) 0.0427(9) Uani 1 1 d . . .
H26 H 0.0815 0.4835 -0.2130 0.051 Uiso 1 1 calc R . .
C27 C 0.02534(16) 0.4994(2) -0.15346(19) 0.0424(9) Uani 1 1 d . . .
H27 H 0.0040 0.5370 -0.1809 0.051 Uiso 1 1 calc R . .
C28 C 0.01080(15) 0.4758(2) -0.09380(19) 0.0381(8) Uani 1 1 d . . .
H28 H -0.0203 0.4980 -0.0800 0.046 Uiso 1 1 calc R . .
C29 C 0.04147(13) 0.42008(19) -0.05429(17) 0.0315(7) Uani 1 1 d . . .
H29 H 0.0309 0.4038 -0.0138 0.038 Uiso 1 1 calc R . .
C30 C 0.07743(12) 0.25869(17) -0.05070(16) 0.0270(6) Uani 1 1 d . . .
H30A H 0.0429 0.2676 -0.0336 0.032 Uiso 1 1 calc R . .
H30B H 0.0662 0.2565 -0.1012 0.032 Uiso 1 1 calc R . .
C31 C 0.12792(13) 0.17295(17) 0.04302(16) 0.0250(6) Uani 1 1 d . . .
C32 C 0.10061(12) 0.18346(18) -0.02524(16) 0.0263(6) Uani 1 1 d . . .
C33 C 0.09020(13) 0.12265(18) -0.07010(17) 0.0280(6) Uani 1 1 d . . .
H33 H 0.0720 0.1308 -0.1165 0.034 Uiso 1 1 calc R . .
C34 C 0.10591(14) 0.05086(18) -0.04824(18) 0.0335(7) Uani 1 1 d . . .
C35 C 0.13321(14) 0.04214(19) 0.02012(18) 0.0341(7) Uani 1 1 d . . .
H35 H 0.1443 -0.0068 0.0356 0.041 Uiso 1 1 calc R . .
C36 C 0.14532(13) 0.10024(18) 0.06733(17) 0.0286(7) Uani 1 1 d . . .
C37 C 0.17228(15) 0.08522(18) 0.14271(18) 0.0339(7) Uani 1 1 d . . .
C38 C 0.12833(19) 0.1030(2) 0.1848(2) 0.0484(10) Uani 1 1 d . . .
H38A H 0.1164 0.1551 0.1774 0.073 Uiso 1 1 calc R . .
H38B H 0.1449 0.0950 0.2334 0.073 Uiso 1 1 calc R . .
H38C H 0.0957 0.0702 0.1704 0.073 Uiso 1 1 calc R . .
C39 C 0.22480(17) 0.1333(2) 0.1667(2) 0.0449(9) Uani 1 1 d . . .
H39A H 0.2539 0.1179 0.1427 0.067 Uiso 1 1 calc R . .
H39B H 0.2389 0.1269 0.2160 0.067 Uiso 1 1 calc R . .
H39C H 0.2153 0.1858 0.1566 0.067 Uiso 1 1 calc R . .
C40 C 0.1898(2) 0.0033(2) 0.1559(2) 0.0543(12) Uani 1 1 d . . .
H40A H 0.1567 -0.0289 0.1417 0.081 Uiso 1 1 calc R . .
H40B H 0.2059 -0.0040 0.2047 0.081 Uiso 1 1 calc R . .
H40C H 0.2179 -0.0096 0.1296 0.081 Uiso 1 1 calc R . .
C41 C 0.0919(2) -0.0176(2) -0.0948(2) 0.0488(10) Uani 1 1 d . . .
C42 C 0.0661(3) 0.0023(3) -0.1687(2) 0.0688(14) Uani 1 1 d . . .
H42A H 0.0925 0.0333 -0.1869 0.103 Uiso 1 1 calc R . .
H42B H 0.0310 0.0299 -0.1711 0.103 Uiso 1 1 calc R . .
H42C H 0.0581 -0.0434 -0.1958 0.103 Uiso 1 1 calc R . .
C43 C 0.1432(4) -0.0630(4) -0.0926(4) 0.160(5) Uani 1 1 d . . .
H43A H 0.1716 -0.0327 -0.1079 0.240 Uiso 1 1 calc R . .
H43B H 0.1337 -0.1063 -0.1226 0.240 Uiso 1 1 calc R . .
H43C H 0.1583 -0.0800 -0.0456 0.240 Uiso 1 1 calc R . .
C44 C 0.0468(4) -0.0630(4) -0.0694(3) 0.125(3) Uani 1 1 d . . .
H44A H 0.0365 -0.1068 -0.0986 0.188 Uiso 1 1 calc R . .
H44B H 0.0135 -0.0319 -0.0711 0.188 Uiso 1 1 calc R . .
H44C H 0.0619 -0.0791 -0.0222 0.188 Uiso 1 1 calc R . .
C18A C 0.4421(4) 0.3497(6) 0.3150(7) 0.053(3) Uani 0.40 1 d P A 2
H18D H 0.4812 0.3375 0.3366 0.080 Uiso 0.40 1 calc PR A 2
H18E H 0.4305 0.3943 0.3365 0.080 Uiso 0.40 1 calc PR A 2
H18F H 0.4390 0.3592 0.2662 0.080 Uiso 0.40 1 calc PR A 2
C19A C 0.4226(4) 0.2155(6) 0.2896(7) 0.057(3) Uani 0.40 1 d P A 2
H19D H 0.4200 0.2247 0.2408 0.086 Uiso 0.40 1 calc PR A 2
H19E H 0.3973 0.1746 0.2950 0.086 Uiso 0.40 1 calc PR A 2
H19F H 0.4614 0.2019 0.3115 0.086 Uiso 0.40 1 calc PR A 2
C20A C 0.4084(5) 0.2678(11) 0.3990(6) 0.085(5) Uani 0.40 1 d P A 2
H20D H 0.4462 0.2499 0.4202 0.127 Uiso 0.40 1 calc PR A 2
H20E H 0.3807 0.2289 0.4018 0.127 Uiso 0.40 1 calc PR A 2
H20F H 0.3999 0.3125 0.4230 0.127 Uiso 0.40 1 calc PR A 2

loop_
_atom_site_aniso_label
_atom_site_aniso_U_11
_atom_site_aniso_U_22
_atom_site_aniso_U_33
_atom_site_aniso_U_23
_atom_site_aniso_U_13
_atom_site_aniso_U_12
Hf1 0.01695(7) 0.02360(7) 0.02401(8) -0.00137(5) 0.00399(5) 0.00054(4)
O1 0.0229(11) 0.0343(13) 0.0518(16) 0.0039(11) 0.0095(11) -0.0014(9)
N1 0.0203(12) 0.0296(13) 0.0216(13) -0.0017(10) 0.0053(10) -0.0009(9)
C1 0.0318(19) 0.055(3) 0.067(3) 0.012(2) 0.0130(18) -0.0085(17)
O2 0.0307(11) 0.0227(11) 0.0320(12) -0.0007(9) 0.0042(9) -0.0012(8)
N2 0.0189(12) 0.0257(12) 0.0252(13) 0.0002(10) 0.0013(10) 0.0004(10)
C2 0.049(3) 0.092(4) 0.064(3) 0.022(3) 0.013(2) -0.019(2)
O3 0.0187(10) 0.0323(12) 0.0262(11) -0.0018(9) 0.0056(8) 0.0009(8)
C3 0.0290(19) 0.080(3) 0.056(3) 0.007(2) 0.0084(18) -0.008(2)
O4 0.0306(11) 0.0247(11) 0.0254(11) -0.0009(8) 0.0025(9) 0.0004(8)
C4 0.057(2) 0.0310(19) 0.048(2) 0.0006(16) 0.0047(18) -0.0116(17)
C5 0.082(3) 0.044(2) 0.053(3) -0.009(2) -0.009(2) -0.020(2)
C6 0.104(4) 0.040(2) 0.065(3) 0.006(2) 0.025(3) -0.025(2)
C7 0.0225(14) 0.0249(15) 0.0241(15) -0.0010(11) 0.0030(12) 0.0008(11)
C8 0.0262(15) 0.0263(15) 0.0247(15) -0.0031(12) 0.0055(12) -0.0019(12)
C9 0.0304(16) 0.0320(16) 0.0236(15) 0.0011(12) 0.0027(12) 0.0000(13)
C10 0.0248(15) 0.0341(17) 0.0280(16) 0.0007(13) -0.0002(12) 0.0018(12)
C11 0.0234(15) 0.0335(16) 0.0285(16) 0.0002(13) 0.0051(12) 0.0013(12)
C12 0.0213(14) 0.0283(15) 0.0239(15) -0.0001(12) 0.0041(11) -0.0007(11)
C13 0.0341(17) 0.0413(19) 0.0257(17) 0.0039(14) 0.0086(13) 0.0024(14)
C14 0.051(2) 0.079(3) 0.0265(19) 0.0052(19) 0.0128(17) 0.005(2)
C15 0.043(2) 0.048(2) 0.042(2) -0.0039(17) 0.0199(17) 0.0084(17)
C16 0.040(2) 0.048(2) 0.043(2) 0.0048(17) 0.0155(16) -0.0070(16)
C17 0.0265(17) 0.052(2) 0.0332(18) 0.0061(16) -0.0025(14) 0.0015(15)
C18 0.028(3) 0.090(6) 0.047(4) 0.008(4) 0.001(3) 0.011(3)
C19 0.041(4) 0.045(4) 0.053(4) 0.004(3) -0.007(3) 0.007(3)
C20 0.033(3) 0.061(4) 0.049(4) -0.013(3) -0.010(3) 0.003(3)
C21 0.0204(14) 0.0273(15) 0.0257(15) -0.0011(12) 0.0059(12) -0.0011(11)
C22 0.0205(14) 0.0365(17) 0.0228(15) 0.0007(12) 0.0065(12) 0.0008(12)
C23 0.0218(14) 0.0280(15) 0.0252(15) 0.0002(12) 0.0037(12) 0.0028(11)
C24 0.0224(14) 0.0250(15) 0.0281(16) -0.0025(12) -0.0025(12) -0.0001(11)
C25 0.0342(17) 0.0388(19) 0.0309(18) 0.0016(14) 0.0033(14) 0.0036(14)
C26 0.049(2) 0.041(2) 0.0351(19) 0.0104(16) 0.0033(16) -0.0002(17)
C27 0.046(2) 0.0347(19) 0.038(2) 0.0044(15) -0.0077(16) 0.0077(16)
C28 0.0319(17) 0.0363(19) 0.041(2) -0.0027(15) -0.0026(15) 0.0088(14)
C29 0.0283(16) 0.0336(17) 0.0299(17) -0.0020(13) 0.0005(13) 0.0033(13)
C30 0.0221(14) 0.0272(15) 0.0293(16) -0.0025(12) 0.0010(12) -0.0005(12)
C31 0.0234(14) 0.0258(15) 0.0280(16) -0.0026(12) 0.0101(12) -0.0005(11)
C32 0.0223(14) 0.0261(15) 0.0299(16) -0.0033(12) 0.0048(12) 0.0014(12)
C33 0.0231(15) 0.0307(16) 0.0296(16) -0.0043(13) 0.0045(12) -0.0019(12)
C34 0.0364(17) 0.0276(17) 0.0369(18) -0.0068(14) 0.0089(14) -0.0025(13)
C35 0.0391(18) 0.0234(15) 0.0399(19) -0.0003(14) 0.0089(15) 0.0037(13)
C36 0.0252(15) 0.0293(16) 0.0314(17) 0.0010(13) 0.0064(13) 0.0018(12)
C37 0.0435(19) 0.0251(16) 0.0316(18) 0.0032(13) 0.0049(14) 0.0006(14)
C38 0.061(3) 0.050(2) 0.039(2) 0.0035(17) 0.0201(19) -0.0060(19)
C39 0.042(2) 0.046(2) 0.041(2) 0.0093(17) -0.0040(17) -0.0001(17)
C40 0.080(3) 0.031(2) 0.043(2) 0.0054(17) -0.004(2) 0.0082(19)
C41 0.072(3) 0.0301(19) 0.040(2) -0.0115(16) 0.0028(19) -0.0008(18)
C42 0.102(4) 0.049(3) 0.050(3) -0.021(2) 0.006(3) -0.002(3)
C43 0.168(8) 0.123(6) 0.144(7) -0.100(6) -0.063(6) 0.101(6)
C44 0.219(9) 0.084(4) 0.070(4) -0.025(3) 0.025(5) -0.098(5)
C18A 0.019(4) 0.069(7) 0.067(7) 0.002(6) 0.000(4) -0.003(4)
C19A 0.022(4) 0.060(7) 0.088(9) 0.005(6) 0.008(5) 0.019(4)
C20A 0.034(6) 0.174(17) 0.039(6) 0.035(8) -0.007(5) 0.020(8)

loop_
_atom_type_symbol
_atom_type_description
_atom_type_scat_dispersion_real
_atom_type_scat_dispersion_imag
_atom_type_scat_source
C C 0.0033 0.0016 'International Tables Vol C Tables 4.2.6.8 and 6.1.1.4'
H H 0.0000 0.0000 'International Tables Vol C Tables 4.2.6.8 and 6.1.1.4'
N N 0.0061 0.0033 'International Tables Vol C Tables 4.2.6.8 and 6.1.1.4'
O O 0.0106 0.0060 'International Tables Vol C Tables 4.2.6.8 and 6.1.1.4'
Hf Hf -0.5830 6.1852 'International Tables Vol C Tables 4.2.6.8 and 6.1.1.4'

loop_
_geom_angle_atom_site_label_1
_geom_angle_atom_site_label_2
_geom_angle_atom_site_label_3
_geom_angle
_geom_angle_site_symmetry_1
_geom_angle_site_symmetry_3
_geom_angle_publ_flag
O2 Hf1 O1 96.77(9) . . ?
O2 Hf1 O3 97.24(9) . . ?
O1 Hf1 O3 108.28(10) . . ?
O2 Hf1 O4 166.55(10) . . ?
O1 Hf1 O4 91.26(9) . . ?
O3 Hf1 O4 90.43(8) . . ?
O2 Hf1 N1 84.41(9) . . ?
O1 Hf1 N1 171.58(10) . . ?
O3 Hf1 N1 79.76(9) . . ?
O4 Hf1 N1 86.11(9) . . ?
O2 Hf1 N2 91.53(9) . . ?
O1 Hf1 N2 98.17(10) . . ?
O3 Hf1 N2 150.82(8) . . ?
O4 Hf1 N2 76.61(8) . . ?
N1 Hf1 N2 73.45(8) . . ?
C1 O1 Hf1 141.8(2) . . ?
C21 N1 C22 118.7(3) . . ?
C21 N1 Hf1 127.4(2) . . ?
C22 N1 Hf1 113.95(18) . . ?
O1 C1 C2 109.4(4) . . ?
O1 C1 C3 110.4(3) . . ?
C2 C1 C3 113.0(4) . . ?
O1 C1 H1 107.9 . . ?
C2 C1 H1 107.9 . . ?
C3 C1 H1 107.9 . . ?
C4 O2 Hf1 160.5(2) . . ?
C24 N2 C23 113.6(2) . . ?
C24 N2 C30 105.1(2) . . ?
C23 N2 C30 109.7(2) . . ?
C24 N2 Hf1 113.99(19) . . ?
C23 N2 Hf1 106.11(17) . . ?
C30 N2 Hf1 108.24(18) . . ?
C1 C2 H2A 109.5 . . ?
C1 C2 H2B 109.5 . . ?
H2A C2 H2B 109.5 . . ?
C1 C2 H2C 109.5 . . ?
H2A C2 H2C 109.5 . . ?
H2B C2 H2C 109.5 . . ?
C7 O3 Hf1 141.0(2) . . ?
C1 C3 H3A 109.5 . . ?
C1 C3 H3B 109.5 . . ?
H3A C3 H3B 109.5 . . ?
C1 C3 H3C 109.5 . . ?
H3A C3 H3C 109.5 . . ?
H3B C3 H3C 109.5 . . ?
C31 O4 Hf1 146.3(2) . . ?
O2 C4 C6 112.9(4) . . ?
O2 C4 C5 110.7(3) . . ?
C6 C4 C5 115.1(4) . . ?
O2 C4 H4 105.8 . . ?
C6 C4 H4 105.8 . . ?
C5 C4 H4 105.8 . . ?
C4 C5 H5A 109.5 . . ?
C4 C5 H5B 109.5 . . ?
H5A C5 H5B 109.5 . . ?
C4 C5 H5C 109.5 . . ?
H5A C5 H5C 109.5 . . ?
H5B C5 H5C 109.5 . . ?
C4 C6 H6A 109.5 . . ?
C4 C6 H6B 109.5 . . ?
H6A C6 H6B 109.5 . . ?
C4 C6 H6C 109.5 . . ?
H6A C6 H6C 109.5 . . ?
H6B C6 H6C 109.5 . . ?
O3 C7 C8 120.9(3) . . ?
O3 C7 C12 120.1(3) . . ?
C8 C7 C12 119.0(3) . . ?
C9 C8 C7 117.6(3) . . ?
C9 C8 C13 120.9(3) . . ?
C7 C8 C13 121.4(3) . . ?
C8 C9 C10 124.3(3) . . ?
C8 C9 H9 117.9 . . ?
C10 C9 H9 117.9 . . ?
C11 C10 C9 117.1(3) . . ?
C11 C10 C17 122.2(3) . . ?
C9 C10 C17 120.6(3) . . ?
C10 C11 C12 121.7(3) . . ?
C10 C11 H11 119.1 . . ?
C12 C11 H11 119.1 . . ?
C11 C12 C7 120.2(3) . . ?
C11 C12 C21 116.0(3) . . ?
C7 C12 C21 123.8(3) . . ?
C8 C13 C16 109.3(3) . . ?
C8 C13 C14 112.3(3) . . ?
C16 C13 C14 107.6(3) . . ?
C8 C13 C15 111.0(3) . . ?
C16 C13 C15 109.2(3) . . ?
C14 C13 C15 107.3(3) . . ?
C13 C14 H14A 109.5 . . ?
C13 C14 H14B 109.5 . . ?
H14A C14 H14B 109.5 . . ?
C13 C14 H14C 109.5 . . ?
H14A C14 H14C 109.5 . . ?
H14B C14 H14C 109.5 . . ?
C13 C15 H15A 109.5 . . ?
C13 C15 H15B 109.5 . . ?
H15A C15 H15B 109.5 . . ?
C13 C15 H15C 109.5 . . ?
H15A C15 H15C 109.5 . . ?
H15B C15 H15C 109.5 . . ?
C13 C16 H16A 109.5 . . ?
C13 C16 H16B 109.5 . . ?
H16A C16 H16B 109.5 . . ?
C13 C16 H16C 109.5 . . ?
H16A C16 H16C 109.5 . . ?
H16B C16 H16C 109.5 . . ?
C18A C17 C19 141.5(5) . . ?
C18A C17 C10 108.5(5) . . ?
C19 C17 C10 109.1(4) . . ?
C18A C17 C20A 112.8(9) . . ?
C19 C17 C20A 59.9(8) . . ?
C10 C17 C20A 110.7(5) . . ?
C18A C17 C20 63.0(6) . . ?
C19 C17 C20 109.6(5) . . ?
C10 C17 C20 111.1(4) . . ?
C20A C17 C20 52.8(8) . . ?
C18A C17 C18 49.0(6) . . ?
C19 C17 C18 107.2(5) . . ?
C10 C17 C18 113.1(4) . . ?
C20A C17 C18 136.1(5) . . ?
C20 C17 C18 106.7(5) . . ?
C18A C17 C19A 110.8(7) . . ?
C19 C17 C19A 49.2(6) . . ?
C10 C17 C19A 107.1(5) . . ?
C20A C17 C19A 106.7(9) . . ?
C20 C17 C19A 141.2(5) . . ?
C18 C17 C19A 62.9(6) . . ?
C17 C18 H18A 109.5 . . ?
C17 C18 H18B 109.5 . . ?
C17 C18 H18C 109.5 . . ?
C17 C19 H19A 109.5 . . ?
C17 C19 H19B 109.5 . . ?
C17 C19 H19C 109.5 . . ?
C17 C20 H20A 109.5 . . ?
C17 C20 H20B 109.5 . . ?
C17 C20 H20C 109.5 . . ?
N1 C21 C12 126.6(3) . . ?
N1 C21 H21 120(2) . . ?
C12 C21 H21 113(2) . . ?
N1 C22 C23 106.3(2) . . ?
N1 C22 H22A 110.5 . . ?
C23 C22 H22A 110.5 . . ?
N1 C22 H22B 110.5 . . ?
C23 C22 H22B 110.5 . . ?
H22A C22 H22B 108.7 . . ?
N2 C23 C22 110.5(2) . . ?
N2 C23 H23A 109.6 . . ?
C22 C23 H23A 109.6 . . ?
N2 C23 H23B 109.6 . . ?
C22 C23 H23B 109.6 . . ?
H23A C23 H23B 108.1 . . ?
C25 C24 C29 119.1(3) . . ?
C25 C24 N2 123.3(3) . . ?
C29 C24 N2 117.5(3) . . ?
C24 C25 C26 120.1(3) . . ?
C24 C25 H25 120.0 . . ?
C26 C25 H25 120.0 . . ?
C27 C26 C25 120.8(4) . . ?
C27 C26 H26 119.6 . . ?
C25 C26 H26 119.6 . . ?
C26 C27 C28 119.2(3) . . ?
C26 C27 H27 120.4 . . ?
C28 C27 H27 120.4 . . ?
C29 C28 C27 120.3(3) . . ?
C29 C28 H28 119.8 . . ?
C27 C28 H28 119.8 . . ?
C28 C29 C24 120.5(3) . . ?
C28 C29 H29 119.7 . . ?
C24 C29 H29 119.7 . . ?
C32 C30 N2 117.0(2) . . ?
C32 C30 H30A 108.1 . . ?
N2 C30 H30A 108.1 . . ?
C32 C30 H30B 108.1 . . ?
N2 C30 H30B 108.1 . . ?
H30A C30 H30B 107.3 . . ?
O4 C31 C32 118.4(3) . . ?
O4 C31 C36 121.5(3) . . ?
C32 C31 C36 120.0(3) . . ?
C31 C32 C33 120.3(3) . . ?
C31 C32 C30 121.0(3) . . ?
C33 C32 C30 118.6(3) . . ?
C34 C33 C32 121.4(3) . . ?
C34 C33 H33 119.3 . . ?
C32 C33 H33 119.3 . . ?
C33 C34 C35 117.0(3) . . ?
C33 C34 C41 122.8(3) . . ?
C35 C34 C41 120.2(3) . . ?
C34 C35 C36 124.6(3) . . ?
C34 C35 H35 117.7 . . ?
C36 C35 H35 117.7 . . ?
C35 C36 C31 116.7(3) . . ?
C35 C36 C37 121.2(3) . . ?
C31 C36 C37 121.9(3) . . ?
C39 C37 C36 110.9(3) . . ?
C39 C37 C38 110.3(3) . . ?
C36 C37 C38 107.9(3) . . ?
C39 C37 C40 107.7(3) . . ?
C36 C37 C40 112.3(3) . . ?
C38 C37 C40 107.7(3) . . ?
C37 C38 H38A 109.5 . . ?
C37 C38 H38B 109.5 . . ?
H38A C38 H38B 109.5 . . ?
C37 C38 H38C 109.5 . . ?
H38A C38 H38C 109.5 . . ?
H38B C38 H38C 109.5 . . ?
C37 C39 H39A 109.5 . . ?
C37 C39 H39B 109.5 . . ?
H39A C39 H39B 109.5 . . ?
C37 C39 H39C 109.5 . . ?
H39A C39 H39C 109.5 . . ?
H39B C39 H39C 109.5 . . ?
C37 C40 H40A 109.5 . . ?
C37 C40 H40B 109.5 . . ?
H40A C40 H40B 109.5 . . ?
C37 C40 H40C 109.5 . . ?
H40A C40 H40C 109.5 . . ?
H40B C40 H40C 109.5 . . ?
C43 C41 C42 108.8(5) . . ?
C43 C41 C34 110.4(4) . . ?
C42 C41 C34 113.2(3) . . ?
C43 C41 C44 110.9(6) . . ?
C42 C41 C44 106.0(4) . . ?
C34 C41 C44 107.5(4) . . ?
C41 C42 H42A 109.5 . . ?
C41 C42 H42B 109.5 . . ?
H42A C42 H42B 109.5 . . ?
C41 C42 H42C 109.5 . . ?
H42A C42 H42C 109.5 . . ?
H42B C42 H42C 109.5 . . ?
C41 C43 H43A 109.5 . . ?
C41 C43 H43B 109.5 . . ?
H43A C43 H43B 109.5 . . ?
C41 C43 H43C 109.5 . . ?
H43A C43 H43C 109.5 . . ?
H43B C43 H43C 109.5 . . ?
C41 C44 H44A 109.5 . . ?
C41 C44 H44B 109.5 . . ?
H44A C44 H44B 109.5 . . ?
C41 C44 H44C 109.5 . . ?
H44A C44 H44C 109.5 . . ?
H44B C44 H44C 109.5 . . ?
C17 C18A H18D 109.5 . . ?
C17 C18A H18E 109.5 . . ?
H18D C18A H18E 109.5 . . ?
C17 C18A H18F 109.5 . . ?
H18D C18A H18F 109.5 . . ?
H18E C18A H18F 109.5 . . ?
C17 C19A H19D 109.5 . . ?
C17 C19A H19E 109.5 . . ?
H19D C19A H19E 109.5 . . ?
C17 C19A H19F 109.5 . . ?
H19D C19A H19F 109.5 . . ?
H19E C19A H19F 109.5 . . ?
C17 C20A H20D 109.5 . . ?
C17 C20A H20E 109.5 . . ?
H20D C20A H20E 109.5 . . ?
C17 C20A H20F 109.5 . . ?
H20D C20A H20F 109.5 . . ?
H20E C20A H20F 109.5 . . ?

loop_
_geom_bond_atom_site_label_1
_geom_bond_atom_site_label_2
_geom_bond_distance
_geom_bond_site_symmetry_2
_geom_bond_publ_flag
Hf1 O2 1.944(2) . ?
Hf1 O1 1.962(2) . ?
Hf1 O3 2.007(2) . ?
Hf1 O4 2.048(2) . ?
Hf1 N1 2.308(3) . ?
Hf1 N2 2.452(3) . ?
O1 C1 1.423(4) . ?
N1 C21 1.285(4) . ?
N1 C22 1.477(4) . ?
C1 C2 1.463(6) . ?
C1 C3 1.492(6) . ?
C1 H1 1.0000 . ?
O2 C4 1.405(4) . ?
N2 C24 1.480(4) . ?
N2 C23 1.497(4) . ?
N2 C30 1.521(4) . ?
C2 H2A 0.9800 . ?
C2 H2B 0.9800 . ?
C2 H2C 0.9800 . ?
O3 C7 1.330(4) . ?
C3 H3A 0.9800 . ?
C3 H3B 0.9800 . ?
C3 H3C 0.9800 . ?
O4 C31 1.344(4) . ?
C4 C6 1.470(6) . ?
C4 C5 1.494(5) . ?
C4 H4 1.0000 . ?
C5 H5A 0.9800 . ?
C5 H5B 0.9800 . ?
C5 H5C 0.9800 . ?
C6 H6A 0.9800 . ?
C6 H6B 0.9800 . ?
C6 H6C 0.9800 . ?
C7 C8 1.420(4) . ?
C7 C12 1.419(4) . ?
C8 C9 1.390(4) . ?
C8 C13 1.532(5) . ?
C9 C10 1.402(5) . ?
C9 H9 0.9500 . ?
C10 C11 1.376(5) . ?
C10 C17 1.540(4) . ?
C11 C12 1.404(4) . ?
C11 H11 0.9500 . ?
C12 C21 1.453(4) . ?
C13 C16 1.537(5) . ?
C13 C14 1.538(5) . ?
C13 C15 1.541(5) . ?
C14 H14A 0.9800 . ?
C14 H14B 0.9800 . ?
C14 H14C 0.9800 . ?
C15 H15A 0.9800 . ?
C15 H15B 0.9800 . ?
C15 H15C 0.9800 . ?
C16 H16A 0.9800 . ?
C16 H16B 0.9800 . ?
C16 H16C 0.9800 . ?
C17 C18A 1.468(11) . ?
C17 C19 1.511(8) . ?
C17 C20A 1.543(12) . ?
C17 C20 1.551(7) . ?
C17 C18 1.551(8) . ?
C17 C19A 1.550(12) . ?
C18 H18A 0.9800 . ?
C18 H18B 0.9800 . ?
C18 H18C 0.9800 . ?
C19 H19A 0.9800 . ?
C19 H19B 0.9800 . ?
C19 H19C 0.9800 . ?
C20 H20A 0.9800 . ?
C20 H20B 0.9800 . ?
C20 H20C 0.9800 . ?
C21 H21 0.98(4) . ?
C22 C23 1.515(4) . ?
C22 H22A 0.9900 . ?
C22 H22B 0.9900 . ?
C23 H23A 0.9900 . ?
C23 H23B 0.9900 . ?
C24 C25 1.386(5) . ?
C24 C29 1.392(5) . ?
C25 C26 1.391(5) . ?
C25 H25 0.9500 . ?
C26 C27 1.382(6) . ?
C26 H26 0.9500 . ?
C27 C28 1.388(6) . ?
C27 H27 0.9500 . ?
C28 C29 1.387(5) . ?
C28 H28 0.9500 . ?
C29 H29 0.9500 . ?
C30 C32 1.508(4) . ?
C30 H30A 0.9900 . ?
C30 H30B 0.9900 . ?
C31 C32 1.397(4) . ?
C31 C36 1.424(4) . ?
C32 C33 1.401(4) . ?
C33 C34 1.387(5) . ?
C33 H33 0.9500 . ?
C34 C35 1.395(5) . ?
C34 C41 1.535(5) . ?
C35 C36 1.395(5) . ?
C35 H35 0.9500 . ?
C36 C37 1.534(5) . ?
C37 C39 1.529(5) . ?
C37 C38 1.537(5) . ?
C37 C40 1.537(5) . ?
C38 H38A 0.9800 . ?
C38 H38B 0.9800 . ?
C38 H38C 0.9800 . ?
C39 H39A 0.9800 . ?
C39 H39B 0.9800 . ?
C39 H39C 0.9800 . ?
C40 H40A 0.9800 . ?
C40 H40B 0.9800 . ?
C40 H40C 0.9800 . ?
C41 C43 1.485(8) . ?
C41 C42 1.520(6) . ?
C41 C44 1.542(8) . ?
C42 H42A 0.9800 . ?
C42 H42B 0.9800 . ?
C42 H42C 0.9800 . ?
C43 H43A 0.9800 . ?
C43 H43B 0.9800 . ?
C43 H43C 0.9800 . ?
C44 H44A 0.9800 . ?
C44 H44B 0.9800 . ?
C44 H44C 0.9800 . ?
C18A H18D 0.9800 . ?
C18A H18E 0.9800 . ?
C18A H18F 0.9800 . ?
C19A H19D 0.9800 . ?
C19A H19E 0.9800 . ?
C19A H19F 0.9800 . ?
C20A H20D 0.9800 . ?
C20A H20E 0.9800 . ?
C20A H20F 0.9800 . ?
